data_4072051
loop_
_publ_author_name
'Quiroga Norambuena, Victor F.'
'Heeres, Andr\'e'
'Heeres, Hero J.'
'Meetsma, Auke'
'Teuben, Jan H.'
'Hessen, Bart'

_publ_section_title
;
 Synthesis, Structure, and Reactivity of Rare-Earth Metallocene
 \h3-Propargyl/Allenyl Complexes
;
_journal_issue 21
_journal_name_full Organometallics
_journal_page_first 5672
_journal_paper_doi 10.1021/om800547n
_journal_volume 27
_journal_year 2008
_chemical_compound_source 'see text'
_chemical_formula_moiety 'C34 H42 La N'
_chemical_formula_sum 'C34 H42 La N'
_chemical_formula_weight 603.62
_chemical_name_systematic
;
 ?
;
_space_group_IT_number 2
_symmetry_cell_setting triclinic
_symmetry_space_group_name_Hall '-P 1'
_symmetry_space_group_name_H-M 'P -1'
_atom_sites_solution_hydrogens difmap
_atom_sites_solution_primary heavy
_atom_sites_solution_secondary direct
_audit_creation_date '2002-04-09  09:26:57'
_audit_creation_method 'PLATON <TABLE ACC> option'
_audit_update_record
;
 ?
;
_cell_angle_alpha 78.405(1)
_cell_angle_beta 87.337(1)
_cell_angle_gamma 72.103(1)
_cell_formula_units_Z 2
_cell_length_a 8.7176(4)
_cell_length_b 9.6510(4)
_cell_length_c 18.4634(9)
_cell_measurement_reflns_used 5954
_cell_measurement_temperature 100(1)
_cell_measurement_theta_max 28.63
_cell_measurement_theta_min 2.26
_cell_volume 1447.86(11)
_computing_cell_refinement 'SAINT, Bruker Version 6.02A, 2000'
_computing_data_collection 'SMART, Bruker Version 5.624, 2001'
_computing_data_reduction 'XPREP, Bruker Version 5.1/NT, 2000'
_computing_molecular_graphics
;
 PLUTO (Meetsma, 2001) 
 PLATON (Spek, 1994)
;
_computing_publication_material
;
 PLATON (Spek, 1990)
 SHELXL (Sheldrick, 1997)
;
_computing_structure_refinement 'SHELXL-97 (Sheldrick, 1997)'
_computing_structure_solution
;
 DIRDIF-99 (Beurskens et al., 1999)
;
_diffrn_ambient_temperature 100(1)
_diffrn_detector_area_resol_mean 66.06
_diffrn_measured_fraction_theta_full 0.972
_diffrn_measured_fraction_theta_max 0.972
_diffrn_measurement_device_type
;
  Bruker Smart Apex 
;
_diffrn_measurement_method 'phi and omega scans'
_diffrn_radiation_detector
;
  CCD area-detector
;
_diffrn_radiation_monochromator 'parallel mounted graphite'
_diffrn_radiation_source 'fine focus sealed Siemens Mo tube '
_diffrn_radiation_type MoK\a
_diffrn_radiation_wavelength 0.71073
_diffrn_reflns_av_R_equivalents 0.0281
_diffrn_reflns_av_sigmaI/netI 0.0492
_diffrn_reflns_limit_h_max 11
_diffrn_reflns_limit_h_min -11
_diffrn_reflns_limit_k_max 12
_diffrn_reflns_limit_k_min -12
_diffrn_reflns_limit_l_max 24
_diffrn_reflns_limit_l_min -24
_diffrn_reflns_number 13340
_diffrn_reflns_reduction_process
;
 Intensity data were corrected for Lorentz and polarization
  effects, decay and absorption and reduced to F~o~^2^
  using SAINT (Bruker, 2000) and SADABS (Sheldrick, 2001)
;
_diffrn_reflns_theta_full 28.28
_diffrn_reflns_theta_max 28.28
_diffrn_reflns_theta_min 2.26
_exptl_absorpt_coefficient_mu 1.497
_exptl_absorpt_correction_T_max 0.9025
_exptl_absorpt_correction_T_min 0.7849
_exptl_absorpt_correction_type multi-scan
_exptl_absorpt_process_details '(SADABS, Sheldrick, Bruker, 2000))'
_exptl_crystal_colour yellow
_exptl_crystal_density_diffrn 1.385
_exptl_crystal_density_method 'not measured'
_exptl_crystal_description block
_exptl_crystal_F_000 620
_exptl_crystal_size_max 0.17
_exptl_crystal_size_mid 0.15
_exptl_crystal_size_min 0.07
_refine_diff_density_max 0.858
_refine_diff_density_min -0.502
_refine_diff_density_rms 0.099
_refine_ls_extinction_method none
_refine_ls_goodness_of_fit_ref 1.028
_refine_ls_hydrogen_treatment refall
_refine_ls_matrix_type full
_refine_ls_number_parameters 493
_refine_ls_number_reflns 6986
_refine_ls_number_restraints 0
_refine_ls_restrained_S_all 1.028
_refine_ls_R_factor_all 0.0377
_refine_ls_R_factor_gt 0.0307
_refine_ls_shift/su_max 0.000
_refine_ls_shift/su_mean 0.000
_refine_ls_structure_factor_coef Fsqd
_refine_ls_weighting_details 'calc w=1/[\s^2^(Fo^2^)+(0.0316P)^2^+0.0P] where P=(Fo^2^+2Fc^2^)/3'
_refine_ls_weighting_scheme calc
_refine_ls_wR_factor_gt 0.0642
_refine_ls_wR_factor_ref 0.0666
_reflns_number_gt 6194
_reflns_number_total 6986
_reflns_threshold_expression >2sigma(I)
_cod_data_source_file om800547n_si_003.cif
_cod_data_source_block global
_cod_depositor_comments
;
The following automatic conversions were performed:

'_symmetry_cell_setting' value 'Triclinic' changed to 'triclinic'
according to /home/saulius/struct/CIF-dictionaries/cif_core.dic
dictionary named 'cif_core.dic' version 2.4.1 from
2010-06-29.

'_exptl_absorpt_correction_type' value 'Multi-Scan'
changed to 'multi-scan' according to
/home/saulius/struct/CIF-dictionaries/cif_core.dic dictionary named
'cif_core.dic' version 2.4.1 from 2010-06-29.

Automatic conversion script
Id: cif_fix_values 1715 2011-07-08 13:25:40Z adriana 
;
_cod_database_code 4072051
_vrn_publ_code_frame_time 10.0
_vrn_publ_code_meas_time 8.3

loop_
_symmetry_equiv_pos_as_xyz
x,y,z
-x,-y,-z

loop_
_atom_site_aniso_label
_atom_site_aniso_U_11
_atom_site_aniso_U_22
_atom_site_aniso_U_33
_atom_site_aniso_U_23
_atom_site_aniso_U_13
_atom_site_aniso_U_12
La 0.0138(1) 0.0137(1) 0.0167(1) -0.0057(1) 0.0018(1) -0.0037(1)
N 0.0208(12) 0.0229(11) 0.0216(12) -0.0086(9) 0.0040(9) -0.0084(10)
C1 0.0192(13) 0.0148(12) 0.0206(13) -0.0030(10) 0.0001(10) -0.0041(10)
C2 0.0197(13) 0.0173(12) 0.0176(13) -0.0009(10) -0.0011(10) -0.0060(10)
C3 0.0245(14) 0.0156(12) 0.0176(13) -0.0014(10) 0.0005(11) -0.0043(10)
C4 0.0192(13) 0.0199(12) 0.0200(13) -0.0036(10) 0.0052(10) -0.0051(11)
C5 0.0201(14) 0.0163(12) 0.0235(14) -0.0029(10) 0.0002(11) -0.0067(10)
C6 0.0250(16) 0.0205(14) 0.0287(16) -0.0115(12) 0.0037(12) -0.0057(12)
C7 0.0174(14) 0.0272(15) 0.0257(16) -0.0021(12) -0.0030(12) -0.0041(12)
C8 0.0375(18) 0.0261(15) 0.0201(15) -0.0056(12) -0.0017(13) -0.0113(14)
C9 0.0222(16) 0.0325(17) 0.0304(18) -0.0094(14) 0.0082(13) -0.0051(13)
C10 0.0231(15) 0.0231(15) 0.0360(18) -0.0078(13) -0.0002(13) -0.0101(12)
C11 0.0200(13) 0.0164(12) 0.0209(13) -0.0079(10) 0.0027(10) -0.0065(10)
C12 0.0160(12) 0.0147(11) 0.0224(13) -0.0071(10) 0.0027(10) -0.0059(10)
C13 0.0216(14) 0.0162(12) 0.0267(14) -0.0113(11) 0.0065(11) -0.0072(10)
C14 0.0150(13) 0.0158(12) 0.0372(16) -0.0104(11) 0.0029(11) -0.0041(10)
C15 0.0231(14) 0.0118(12) 0.0298(15) -0.0050(10) -0.0036(11) -0.0035(10)
C16 0.0310(17) 0.0273(15) 0.0231(15) -0.0075(12) 0.0076(13) -0.0160(14)
C17 0.0239(15) 0.0220(14) 0.0247(15) -0.0055(12) -0.0019(12) -0.0081(12)
C18 0.0370(19) 0.0257(15) 0.0293(16) -0.0147(13) 0.0168(14) -0.0126(14)
C19 0.0189(15) 0.0260(16) 0.068(3) -0.0232(17) 0.0007(16) -0.0040(13)
C20 0.0385(19) 0.0241(15) 0.0376(19) -0.0016(13) -0.0159(15) -0.0095(14)
C21 0.0211(14) 0.0223(13) 0.0263(15) -0.0080(11) 0.0032(11) -0.0070(12)
C22 0.0311(16) 0.0337(16) 0.0191(15) -0.0072(12) 0.0027(12) -0.0114(13)
C23 0.0252(16) 0.0360(16) 0.0265(16) -0.0152(13) 0.0098(12) -0.0104(13)
C24 0.0171(14) 0.0310(15) 0.0327(17) -0.0123(13) 0.0019(12) -0.0054(12)
C25 0.0242(15) 0.0266(14) 0.0209(14) -0.0048(11) 0.0007(11) -0.0093(12)
C26 0.0180(14) 0.0292(15) 0.0338(17) -0.0131(13) -0.0004(12) -0.0059(12)
C27 0.0199(14) 0.0210(13) 0.0303(15) -0.0066(11) -0.0058(11) -0.0087(11)
C28 0.0238(14) 0.0241(14) 0.0253(15) -0.0059(11) -0.0022(11) -0.0076(12)
C29 0.0194(14) 0.0288(14) 0.0233(14) -0.0083(11) -0.0002(11) -0.0117(12)
C30 0.0249(15) 0.0284(16) 0.0308(16) -0.0045(13) -0.0029(12) -0.0091(13)
C31 0.0310(17) 0.049(2) 0.0244(16) -0.0038(15) 0.0001(13) -0.0195(15)
C32 0.041(2) 0.057(2) 0.0278(17) -0.0209(16) 0.0089(14) -0.0241(17)
C33 0.0380(19) 0.0368(18) 0.0375(19) -0.0172(15) 0.0059(15) -0.0141(15)
C34 0.0310(17) 0.0305(16) 0.0278(16) -0.0097(13) 0.0030(13) -0.0125(13)

loop_
_atom_site_label
_atom_site_type_symbol
_atom_site_thermal_displace_type
_atom_site_fract_x
_atom_site_fract_y
_atom_site_fract_z
_atom_site_occupancy
_atom_site_U_iso_or_equiv
La La Uani 0.19256(2) 0.14150(2) 0.21679(1) 1.000 0.0145(1)
N N Uani -0.0517(3) 0.2107(2) 0.31499(12) 1.000 0.0209(7)
C1 C Uani 0.0690(3) 0.4508(3) 0.16042(14) 1.000 0.0185(7)
C2 C Uani -0.0046(3) 0.3850(3) 0.11495(14) 1.000 0.0184(7)
C3 C Uani 0.1166(3) 0.3099(3) 0.07035(14) 1.000 0.0199(8)
C4 C Uani 0.2655(3) 0.3267(3) 0.08861(14) 1.000 0.0201(7)
C5 C Uani 0.2352(3) 0.4155(3) 0.14351(15) 1.000 0.0198(8)
C6 C Uani -0.0137(4) 0.5511(3) 0.21250(17) 1.000 0.0241(9)
C7 C Uani -0.1824(3) 0.4135(3) 0.10212(17) 1.000 0.0244(9)
C8 C Uani 0.0825(4) 0.2529(3) 0.00471(17) 1.000 0.0273(9)
C9 C Uani 0.4222(4) 0.2734(4) 0.04986(19) 1.000 0.0289(10)
C10 C Uani 0.3550(4) 0.4754(3) 0.17309(19) 1.000 0.0264(9)
C11 C Uani 0.0979(3) -0.1201(3) 0.26337(14) 1.000 0.0183(7)
C12 C Uani 0.0774(3) -0.0838(3) 0.18537(14) 1.000 0.0170(7)
C13 C Uani 0.2323(3) -0.1126(3) 0.15344(15) 1.000 0.0203(8)
C14 C Uani 0.3485(3) -0.1649(3) 0.21199(16) 1.000 0.0221(8)
C15 C Uani 0.2656(3) -0.1689(3) 0.27984(15) 1.000 0.0217(8)
C16 C Uani -0.0353(4) -0.1291(3) 0.31700(17) 1.000 0.0254(9)
C17 C Uani -0.0820(4) -0.0350(3) 0.14462(17) 1.000 0.0231(8)
C18 C Uani 0.2725(4) -0.1139(3) 0.07347(17) 1.000 0.0291(10)
C19 C Uani 0.5265(4) -0.2324(4) 0.2023(3) 1.000 0.0362(12)
C20 C Uani 0.3436(4) -0.2244(4) 0.35566(19) 1.000 0.0335(10)
C21 C Uani -0.0201(3) 0.1560(3) 0.38718(16) 1.000 0.0228(8)
C22 C Uani -0.1340(4) 0.1849(3) 0.44166(17) 1.000 0.0274(9)
C23 C Uani -0.2885(4) 0.2738(3) 0.42138(17) 1.000 0.0280(9)
C24 C Uani -0.3237(4) 0.3303(3) 0.34769(17) 1.000 0.0265(9)
C25 C Uani -0.2034(3) 0.2972(3) 0.29656(16) 1.000 0.0235(8)
C26 C Uani 0.5242(3) 0.0944(3) 0.23914(17) 1.000 0.0263(9)
C27 C Uani 0.4440(3) 0.1458(3) 0.29779(16) 1.000 0.0227(8)
C28 C Uani 0.3316(3) 0.1988(3) 0.33825(16) 1.000 0.0241(8)
C29 C Uani 0.2975(3) 0.2545(3) 0.40668(15) 1.000 0.0223(8)
C30 C Uani 0.3232(4) 0.1563(3) 0.47480(17) 1.000 0.0279(9)
C31 C Uani 0.2937(4) 0.2080(4) 0.54088(18) 1.000 0.0336(10)
C32 C Uani 0.2354(4) 0.3582(4) 0.54003(18) 1.000 0.0382(11)
C33 C Uani 0.2065(4) 0.4571(4) 0.47303(19) 1.000 0.0355(11)
C34 C Uani 0.2360(4) 0.4070(3) 0.40639(18) 1.000 0.0285(9)
H6 H Uiso -0.004(4) 0.500(3) 0.2663(18) 1.000 0.032(8)
H6' H Uiso -0.122(4) 0.593(4) 0.1995(18) 1.000 0.038(9)
H6" H Uiso 0.029(4) 0.628(4) 0.2107(17) 1.000 0.035(9)
H7 H Uiso -0.206(4) 0.449(3) 0.0500(19) 1.000 0.033(9)
H7' H Uiso -0.247(4) 0.483(4) 0.1284(18) 1.000 0.034(9)
H7" H Uiso -0.217(4) 0.321(4) 0.1189(18) 1.000 0.042(9)
H8 H Uiso 0.013(3) 0.191(3) 0.0180(15) 1.000 0.020(7)
H8' H Uiso 0.176(4) 0.192(3) -0.0134(17) 1.000 0.032(9)
H8" H Uiso 0.026(4) 0.331(4) -0.032(2) 1.000 0.046(10)
H9 H Uiso 0.492(5) 0.313(5) 0.060(2) 1.000 0.064(13)
H9' H Uiso 0.411(5) 0.292(5) 0.000(3) 1.000 0.066(13)
H9" H Uiso 0.464(5) 0.163(5) 0.060(2) 1.000 0.063(12)
H10 H Uiso 0.312(4) 0.564(4) 0.1855(18) 1.000 0.037(9)
H10' H Uiso 0.439(5) 0.477(4) 0.140(2) 1.000 0.066(13)
H10" H Uiso 0.421(5) 0.406(5) 0.211(3) 1.000 0.080(15)
H16 H Uiso -0.065(4) -0.219(4) 0.319(2) 1.000 0.052(11)
H16' H Uiso -0.129(4) -0.059(4) 0.3045(18) 1.000 0.033(9)
H16" H Uiso -0.008(4) -0.134(4) 0.365(2) 1.000 0.038(9)
H17 H Uiso -0.071(4) 0.000(4) 0.092(2) 1.000 0.053(11)
H17' H Uiso -0.155(5) 0.045(5) 0.157(2) 1.000 0.067(13)
H17" H Uiso -0.133(5) -0.109(5) 0.153(2) 1.000 0.081(15)
H18 H Uiso 0.346(4) -0.063(4) 0.0580(19) 1.000 0.045(10)
H18' H Uiso 0.176(4) -0.058(4) 0.0436(18) 1.000 0.037(9)
H18" H Uiso 0.313(4) -0.213(4) 0.064(2) 1.000 0.052(11)
H19 H Uiso 0.552(4) -0.332(4) 0.1927(18) 1.000 0.037(9)
H19' H Uiso 0.583(4) -0.246(3) 0.2453(17) 1.000 0.024(8)
H19" H Uiso 0.567(4) -0.174(4) 0.163(2) 1.000 0.048(11)
H20 H Uiso 0.260(5) -0.207(4) 0.397(2) 1.000 0.070(13)
H20' H Uiso 0.413(5) -0.183(5) 0.362(2) 1.000 0.071(14)
H20" H Uiso 0.389(5) -0.337(5) 0.365(2) 1.000 0.065(12)
H21 H Uiso 0.088(4) 0.096(3) 0.4002(16) 1.000 0.021(7)
H22 H Uiso -0.107(4) 0.144(4) 0.487(2) 1.000 0.040(10)
H23 H Uiso -0.367(4) 0.293(4) 0.4570(19) 1.000 0.038(9)
H24 H Uiso -0.415(4) 0.387(3) 0.3315(17) 1.000 0.027(8)
H25 H Uiso -0.225(4) 0.335(3) 0.2464(19) 1.000 0.035(9)
H26 H Uiso 0.559(4) 0.163(3) 0.1992(17) 1.000 0.030(8)
H26' H Uiso 0.585(4) -0.012(4) 0.2450(19) 1.000 0.047(10)
H30 H Uiso 0.356(3) 0.061(3) 0.4757(16) 1.000 0.020(7)
H31 H Uiso 0.307(5) 0.145(4) 0.585(2) 1.000 0.063(13)
H32 H Uiso 0.207(4) 0.399(4) 0.5823(19) 1.000 0.040(10)
H33 H Uiso 0.162(4) 0.564(4) 0.4659(19) 1.000 0.045(10)
H34 H Uiso 0.221(4) 0.469(3) 0.3605(18) 1.000 0.030(9)

loop_
_atom_type_symbol
_atom_type_description
_atom_type_scat_dispersion_real
_atom_type_scat_dispersion_imag
_atom_type_scat_source
N N 0.0061 0.0033 'International Tables Vol C Tables 4.2.6.8 and 6.1.1.4'
La La -0.2871 2.4523 'International Tables Vol C Tables 4.2.6.8 and 6.1.1.4'
H H 0.0000 0.0000 'International Tables Vol C Tables 4.2.6.8 and 6.1.1.4'
C C 0.0033 0.0016 'International Tables Vol C Tables 4.2.6.8 and 6.1.1.4'

loop_
_geom_angle_atom_site_label_1
_geom_angle_atom_site_label_2
_geom_angle_atom_site_label_3
_geom_angle
_geom_angle_publ_flag
N La C1 81.22(7) yes
N La C2 85.76(7) yes
N La C3 113.88(7) yes
N La C4 128.71(7) yes
N La C5 106.28(7) yes
N La C11 74.02(7) yes
N La C12 90.35(7) yes
N La C13 118.52(7) yes
N La C14 118.75(7) yes
N La C15 91.11(7) yes
N La C26 127.66(8) yes
N La C27 99.65(8) yes
N La C28 74.07(8) yes
C1 La C2 29.13(8) yes
C1 La C3 47.70(8) yes
C1 La C4 47.85(8) yes
C1 La C5 28.92(8) yes
C1 La C11 142.60(8) yes
C1 La C12 127.05(8) yes
C1 La C13 132.94(8) yes
C1 La C14 156.77(8) yes
C1 La C15 170.88(8) yes
C1 La C26 103.86(8) yes
C1 La C27 98.10(8) yes
C1 La C28 90.01(8) yes
C2 La C3 28.85(8) yes
C2 La C4 47.79(8) yes
C2 La C5 47.71(8) yes
C2 La C11 119.86(8) yes
C2 La C12 98.53(8) yes
C2 La C13 105.64(8) yes
C2 La C14 133.59(8) yes
C2 La C15 145.98(8) yes
C2 La C26 123.36(8) yes
C2 La C27 125.95(8) yes
C2 La C28 118.74(8) yes
C3 La C4 28.91(8) yes
C3 La C5 47.52(8) yes
C3 La C11 119.87(8) yes
C3 La C12 91.59(8) yes
C3 La C13 86.02(8) yes
C3 La C14 109.85(8) yes
C3 La C15 133.38(8) yes
C3 La C26 106.07(8) yes
C3 La C27 122.69(8) yes
C3 La C28 130.85(8) yes
C4 La C5 28.95(8) yes
C4 La C11 142.14(8) yes
C4 La C12 113.60(8) yes
C4 La C13 97.18(8) yes
C4 La C14 110.27(8) yes
C4 La C15 138.86(8) yes
C4 La C26 78.43(8) yes
C4 La C27 93.99(8) yes
C4 La C28 106.67(8) yes
C5 La C11 166.83(8) yes
C5 La C12 139.08(8) yes
C5 La C13 126.13(8) yes
C5 La C14 134.93(8) yes
C5 La C15 160.17(8) yes
C5 La C26 77.18(8) yes
C5 La C27 79.90(8) yes
C5 La C28 83.34(8) yes
C11 La C12 28.93(7) yes
C11 La C13 47.52(8) yes
C11 La C14 47.23(8) yes
C11 La C15 28.71(8) yes
C11 La C26 113.42(8) yes
C11 La C27 113.18(8) yes
C11 La C28 109.05(8) yes
C12 La C13 28.96(8) yes
C12 La C14 47.50(8) yes
C12 La C15 47.56(8) yes
C12 La C26 121.55(8) yes
C12 La C27 134.80(8) yes
C12 La C28 137.56(8) yes
C13 La C14 28.79(8) yes
C13 La C15 47.43(8) yes
C13 La C26 96.01(8) yes
C13 La C27 117.50(8) yes
C13 La C28 135.00(8) yes
C14 La C15 28.59(8) yes
C14 La C26 74.24(8) yes
C14 La C27 90.40(8) yes
C14 La C28 106.23(8) yes
C15 La C26 84.71(8) yes
C15 La C27 87.99(8) yes
C15 La C28 92.62(8) yes
C26 La C27 28.24(9) yes
C26 La C28 54.14(8) yes
C27 La C28 25.92(8) yes
La N C21 118.59(18) yes
La N C25 125.06(17) yes
C21 N C25 116.4(2) yes
La C1 C2 75.58(16) yes
La C1 C5 75.87(16) yes
La C1 C6 118.66(17) yes
C2 C1 C5 107.8(2) no
C2 C1 C6 127.2(3) no
C5 C1 C6 124.9(3) no
La C2 C1 75.29(15) yes
La C2 C3 76.09(15) yes
La C2 C7 124.54(18) yes
C1 C2 C3 107.9(2) no
C1 C2 C7 127.7(2) no
C3 C2 C7 123.2(2) no
La C3 C2 75.06(15) yes
La C3 C4 75.06(15) yes
La C3 C8 126.01(18) yes
C2 C3 C4 108.3(2) no
C2 C3 C8 123.9(3) no
C4 C3 C8 126.6(3) no
La C4 C3 76.03(15) yes
La C4 C5 75.68(15) yes
La C4 C9 119.6(2) yes
C3 C4 C5 107.7(2) no
C3 C4 C9 125.2(3) no
C5 C4 C9 126.8(3) no
La C5 C1 75.21(16) yes
La C5 C4 75.37(16) yes
La C5 C10 120.40(19) yes
C1 C5 C4 108.3(2) no
C1 C5 C10 125.5(3) no
C4 C5 C10 125.9(3) no
La C11 C12 74.42(16) yes
La C11 C15 76.28(16) yes
La C11 C16 123.26(18) yes
C12 C11 C15 108.1(2) no
C12 C11 C16 124.4(3) no
C15 C11 C16 126.7(2) no
La C12 C11 76.65(16) yes
La C12 C13 76.35(16) yes
La C12 C17 117.07(18) yes
C11 C12 C13 108.1(2) no
C11 C12 C17 125.2(3) no
C13 C12 C17 126.6(2) no
La C13 C12 74.69(16) yes
La C13 C14 76.48(16) yes
La C13 C18 122.56(18) yes
C12 C13 C14 107.8(2) no
C12 C13 C18 127.4(3) no
C14 C13 C18 124.1(3) no
La C14 C13 74.73(16) yes
La C14 C15 75.74(16) yes
La C14 C19 124.9(2) yes
C13 C14 C15 108.2(2) no
C13 C14 C19 124.5(3) no
C15 C14 C19 126.3(3) no
La C15 C11 75.01(16) yes
La C15 C14 75.66(16) yes
La C15 C20 118.2(2) yes
C11 C15 C14 107.9(2) no
C11 C15 C20 126.5(3) no
C14 C15 C20 125.5(3) no
N C21 C22 123.4(3) yes
C21 C22 C23 119.1(3) no
C22 C23 C24 118.4(3) no
C23 C24 C25 119.2(3) no
N C25 C24 123.5(3) yes
La C26 C27 71.93(16) yes
La C27 C26 79.83(17) yes
La C27 C28 81.39(18) yes
C26 C27 C28 161.0(3) no
La C28 C27 72.69(18) yes
La C28 C29 144.55(19) yes
C27 C28 C29 142.8(3) no
C28 C29 C30 120.4(3) no
C28 C29 C34 121.4(3) no
C30 C29 C34 118.1(3) no
C29 C30 C31 121.1(3) no
C30 C31 C32 120.3(3) no
C31 C32 C33 119.4(3) no
C32 C33 C34 121.0(3) no
C29 C34 C33 120.1(3) no
C1 C6 H6 114.0(17) no
C1 C6 H6' 110(2) no
C1 C6 H6" 112(2) no
H6 C6 H6' 109(3) no
H6 C6 H6" 105(3) no
H6' C6 H6" 107(3) no
C2 C7 H7 109(2) no
C2 C7 H7' 113(2) no
C2 C7 H7" 113(2) no
H7 C7 H7' 109(3) no
H7 C7 H7" 109(3) no
H7' C7 H7" 105(3) no
C3 C8 H8 110.9(16) no
C3 C8 H8' 113(2) no
C3 C8 H8" 111(2) no
H8 C8 H8' 105(3) no
H8 C8 H8" 105(3) no
H8' C8 H8" 112(3) no
C4 C9 H9 112(3) no
C4 C9 H9' 113(3) no
C4 C9 H9" 111(2) no
H9 C9 H9' 107(4) no
H9 C9 H9" 112(4) no
H9' C9 H9" 100(4) no
C5 C10 H10 114(2) no
C5 C10 H10' 111(2) no
C5 C10 H10" 112(3) no
H10 C10 H10' 111(3) no
H10 C10 H10" 112(4) no
H10' C10 H10" 95(4) no
C11 C16 H16 112(2) no
C11 C16 H16' 115(2) no
C11 C16 H16" 114(2) no
H16 C16 H16' 102(3) no
H16 C16 H16" 104(3) no
H16' C16 H16" 110(3) no
C12 C17 H17 112(2) no
C12 C17 H17' 115(3) no
C12 C17 H17" 112(3) no
H17 C17 H17' 101(3) no
H17 C17 H17" 111(3) no
H17' C17 H17" 105(4) no
C13 C18 H18 111(2) no
C13 C18 H18' 108(2) no
C13 C18 H18" 112(2) no
H18 C18 H18' 105(3) no
H18 C18 H18" 110(3) no
H18' C18 H18" 110(3) no
C14 C19 H19 112(2) no
C14 C19 H19' 111(2) no
C14 C19 H19" 112(2) no
H19 C19 H19' 103(3) no
H19 C19 H19" 108(3) no
H19' C19 H19" 110(3) no
C15 C20 H20 112(2) no
C15 C20 H20' 113(3) no
C15 C20 H20" 109(2) no
H20 C20 H20' 107(4) no
H20 C20 H20" 103(3) no
H20' C20 H20" 113(4) no
N C21 H21 116.2(18) no
C22 C21 H21 120.3(18) no
C21 C22 H22 119(2) no
C23 C22 H22 122(2) no
C22 C23 H23 120(2) no
C24 C23 H23 121(2) no
C23 C24 H24 123(2) no
C25 C24 H24 117(2) no
N C25 H25 116(2) no
C24 C25 H25 120(2) no
La C26 H26 108(2) no
La C26 H26' 111(2) no
C27 C26 H26 119.8(17) no
C27 C26 H26' 119(2) no
H26 C26 H26' 117(3) no
C29 C30 H30 119.1(19) no
C31 C30 H30 119.8(19) no
C30 C31 H31 121(2) no
C32 C31 H31 118(2) no
C31 C32 H32 124(2) no
C33 C32 H32 116(2) no
C32 C33 H33 126(2) no
C34 C33 H33 113(2) no
C29 C34 H34 116.0(18) no
C33 C34 H34 123.9(18) no

loop_
_geom_bond_atom_site_label_1
_geom_bond_atom_site_label_2
_geom_bond_distance
_geom_bond_publ_flag
La N 2.743(2) yes
La C1 2.834(3) yes
La C2 2.838(3) yes
La C3 2.851(3) yes
La C4 2.839(3) yes
La C5 2.843(3) yes
La C11 2.852(3) yes
La C12 2.824(3) yes
La C13 2.845(3) yes
La C14 2.868(3) yes
La C15 2.869(3) yes
La C26 2.822(3) yes
La C27 2.726(3) yes
La C28 2.823(3) yes
N C21 1.339(4) yes
N C25 1.346(4) yes
C1 C2 1.426(4) no
C1 C5 1.418(4) no
C1 C6 1.504(4) no
C2 C3 1.417(4) no
C2 C7 1.510(4) no
C3 C4 1.420(4) no
C3 C8 1.504(4) no
C4 C5 1.420(4) no
C4 C9 1.506(5) no
C5 C10 1.508(4) no
C11 C12 1.418(4) no
C11 C15 1.418(4) no
C11 C16 1.502(4) no
C12 C13 1.418(4) no
C12 C17 1.507(4) no
C13 C14 1.420(4) no
C13 C18 1.503(4) no
C14 C15 1.417(4) no
C14 C19 1.505(5) no
C15 C20 1.507(4) no
C21 C22 1.388(4) no
C22 C23 1.378(5) no
C23 C24 1.371(4) no
C24 C25 1.384(4) no
C26 C27 1.356(4) no
C27 C28 1.248(4) no
C28 C29 1.454(4) no
C29 C30 1.395(4) no
C29 C34 1.402(4) no
C30 C31 1.393(5) no
C31 C32 1.378(5) no
C32 C33 1.383(5) no
C33 C34 1.395(5) no
C6 H6 1.01(3) no
C6 H6' 0.93(4) no
C6 H6" 0.92(4) no
C7 H7 0.96(3) no
C7 H7' 0.94(4) no
C7 H7" 1.01(4) no
C8 H8 0.97(3) no
C8 H8' 0.94(3) no
C8 H8" 0.93(4) no
C9 H9 0.86(5) no
C9 H9' 0.91(5) no
C9 H9" 1.00(5) no
C10 H10 0.89(4) no
C10 H10' 0.93(4) no
C10 H10" 0.94(5) no
C16 H16 0.97(4) no
C16 H16' 0.89(4) no
C16 H16" 0.92(4) no
C17 H17 0.97(4) no
C17 H17' 0.90(5) no
C17 H17" 0.94(5) no
C18 H18 0.92(4) no
C18 H18' 0.97(4) no
C18 H18" 0.96(4) no
C19 H19 0.97(4) no
C19 H19' 0.92(3) no
C19 H19" 0.95(4) no
C20 H20 1.03(4) no
C20 H20' 0.84(5) no
C20 H20" 1.02(5) no
C21 H21 0.95(3) no
C22 H22 0.86(4) no
C23 H23 0.93(4) no
C24 H24 0.84(3) no
C25 H25 0.93(3) no
C26 H26 0.99(3) no
C26 H26' 0.99(4) no
C30 H30 0.87(3) no
C31 H31 0.90(4) no
C32 H32 0.93(4) no
C33 H33 0.97(4) no
C34 H34 0.92(3) no

loop_
_geom_contact_atom_site_label_1
_geom_contact_atom_site_label_2
_geom_contact_distance
_geom_contact_site_symmetry_2
_geom_contact_publ_flag
La C29 4.095(3) . no
La H19" 3.96(4) . no
La H20' 3.75(4) . no
La H26 3.26(4) . no
La H26' 3.30(4) . no
N H6 2.91(3) . no
N H16' 2.93(4) . no
C6 C25 3.445(4) . no
C7 C25 3.553(4) . no
C8 C18 3.416(4) . no
C16 C31 3.499(5) 2_556 no
C16 C21 3.308(4) . no
C18 C8 3.416(4) . no
C19 C26 3.352(5) . no
C21 C30 3.469(4) . no
C21 C29 3.248(4) . no
C21 C16 3.308(4) . no
C24 C27 3.342(4) 1_455 no
C25 C7 3.553(4) . no
C25 C6 3.445(4) . no
C27 C24 3.342(4) 1_655 no
C29 La 4.095(3) . no
C29 C21 3.248(4) . no
C30 C30 3.591(4) 2_656 no
C30 C21 3.469(4) . no
C31 C16 3.499(5) 2_556 no
C33 C33 3.579(5) 2_566 no
C1 H8" 2.80(4) 2_565 no
C2 H25 3.08(4) . no
C2 H8" 2.81(4) 2_565 no
C4 H7 2.95(3) 2_565 no
C6 H7' 2.92(4) . no
C6 H10 2.90(4) . no
C7 H8 2.96(3) . no
C7 H25 2.66(3) . no
C7 H8" 3.09(4) . no
C7 H6' 2.90(4) . no
C8 H7 2.85(3) . no
C8 H18' 2.81(4) . no
C8 H9' 3.00(5) . no
C9 H7 3.06(3) 2_565 no
C9 H18" 3.05(4) 2_655 no
C9 H10' 2.86(4) . no
C9 H8' 2.87(3) . no
C9 H26 2.92(3) . no
C10 H26 2.95(3) . no
C10 H19 2.97(4) 1_565 no
C10 H6" 2.90(4) . no
C10 H9 2.86(4) . no
C11 H6" 3.02(4) 1_545 no
C12 H6" 2.88(4) 1_545 no
C13 H10 2.92(4) 1_545 no
C14 H10 2.87(4) 1_545 no
C16 H31 2.94(4) 2_556 no
C16 H20 2.84(4) . no
C17 H18' 2.84(4) . no
C17 H6" 3.10(4) 1_545 no
C17 H16' 2.93(3) . no
C18 H17 2.89(4) . no
C18 H19" 2.96(4) . no
C18 H8' 2.95(3) . no
C19 H18 3.05(4) . no
C19 H26' 2.60(4) . no
C19 H6' 3.01(4) 1_645 no
C20 H16" 2.92(4) . no
C20 H19' 2.84(3) . no
C21 H16" 2.88(4) . no
C25 H6 2.95(3) . no
C26 H10" 2.81(5) . no
C26 H17' 3.07(4) 1_655 no
C27 H10" 2.65(5) . no
C28 H21 2.72(3) . no
C28 H10" 3.00(5) . no
C29 H21 2.74(3) . no
C30 H30 2.99(3) 2_656 no
C30 H21 2.79(3) . no
H6 N 2.91(3) . no
H6 C25 2.95(3) . no
H6 H34 2.59(5) . no
H6' C7 2.90(4) . no
H6' C19 3.01(4) 1_465 no
H6' H7' 2.33(5) . no
H6" C10 2.90(4) . no
H6" C11 3.02(4) 1_565 no
H6" C12 2.88(4) 1_565 no
H6" C17 3.10(4) 1_565 no
H6" H10 2.40(5) . no
H6" H17" 2.53(6) 1_565 no
H7 C8 2.85(3) . no
H7 H8" 2.58(5) . no
H7 C4 2.95(3) 2_565 no
H7 C9 3.06(3) 2_565 no
H7' C6 2.92(4) . no
H7' H6' 2.33(5) . no
H7' H19 2.53(5) 1_465 no
H7' H25 2.33(5) . no
H7" H17' 2.51(6) . no
H7" H25 2.38(5) . no
H8 C7 2.96(3) . no
H8 H17 2.35(5) . no
H8 H18' 2.35(5) . no
H8' C9 2.87(3) . no
H8' C18 2.95(3) . no
H8' H9' 2.56(6) . no
H8' H18 2.57(5) . no
H8' H18' 2.43(5) . no
H8" C7 3.09(4) . no
H8" H7 2.58(5) . no
H8" C1 2.80(4) 2_565 no
H8" C2 2.81(4) 2_565 no
H9 C10 2.86(4) . no
H9 H10' 2.31(6) . no
H9' C8 3.00(5) . no
H9' H8' 2.56(6) . no
H9' H18" 2.60(6) 2_655 no
H10 C6 2.90(4) . no
H10 C13 2.92(4) 1_565 no
H10 C14 2.87(4) 1_565 no
H10 H6" 2.40(5) . no
H10' C9 2.86(4) . no
H10' H9 2.31(6) . no
H10" C26 2.81(5) . no
H10" C27 2.65(5) . no
H10" C28 3.00(5) . no
H10" H26 2.33(6) . no
H16' N 2.93(4) . no
H16' C17 2.93(3) . no
H16" C20 2.92(4) . no
H16" C21 2.88(4) . no
H16" H20 2.29(6) . no
H17 C18 2.89(4) . no
H17 H8 2.35(5) . no
H17 H18' 2.24(5) . no
H17 H18' 2.60(5) 2_555 no
H17' C26 3.07(4) 1_455 no
H17' H7" 2.51(6) . no
H17' H26 2.56(6) 1_455 no
H17" H6" 2.53(6) 1_545 no
H18 C19 3.05(4) . no
H18 H8' 2.57(5) . no
H18' C8 2.81(4) . no
H18' C17 2.84(4) . no
H18' H8 2.35(5) . no
H18' H8' 2.43(5) . no
H18' H17 2.24(5) . no
H18' H17 2.60(5) 2_555 no
H18" C9 3.05(4) 2_655 no
H18" H9' 2.60(6) 2_655 no
H19 C10 2.97(4) 1_545 no
H19 H7' 2.53(5) 1_645 no
H19' C20 2.84(3) . no
H19' H26' 2.26(5) . no
H19" La 3.96(4) . no
H19" C18 2.96(4) . no
H19" H26' 2.43(5) . no
H20 C16 2.84(4) . no
H20 H16" 2.29(6) . no
H20 H22 2.55(5) 2_556 no
H20' La 3.75(4) . no
H21 C28 2.72(3) . no
H21 C29 2.74(3) . no
H21 C30 2.79(3) . no
H22 H20 2.55(5) 2_556 no
H25 C2 3.08(4) . no
H25 C7 2.66(3) . no
H25 H7' 2.33(5) . no
H25 H7" 2.38(5) . no
H26 La 3.26(4) . no
H26 C9 2.92(3) . no
H26 C10 2.95(3) . no
H26 H10" 2.33(6) . no
H26 H17' 2.56(6) 1_655 no
H26' La 3.30(4) . no
H26' C14 3.02(4) . no
H26' C19 2.60(4) . no
H26' H19' 2.26(5) . no
H26' H19" 2.43(5) . no
H30 C30 2.99(3) 2_656 no
H30 H30 2.54(4) 2_656 no
H31 C16 2.94(4) 2_556 no
H34 H6 2.59(5) . no

loop_
_geom_torsion_atom_site_label_1
_geom_torsion_atom_site_label_2
_geom_torsion_atom_site_label_3
_geom_torsion_atom_site_label_4
_geom_torsion
_geom_torsion_publ_flag
C1 La N C21 -133.8(2) no
C1 La N C25 45.9(2) no
C2 La N C21 -162.8(2) no
C2 La N C25 16.9(2) no
C3 La N C21 -169.40(19) no
C3 La N C25 10.2(2) no
C4 La N C21 -140.10(18) no
C4 La N C25 39.5(2) no
C5 La N C21 -119.20(19) no
C5 La N C25 60.5(2) no
C11 La N C21 74.51(19) no
C11 La N C25 -105.8(2) no
C12 La N C21 98.7(2) no
C12 La N C25 -81.6(2) no
C13 La N C21 91.7(2) no
C13 La N C25 -88.6(2) no
C14 La N C21 58.8(2) no
C14 La N C25 -121.5(2) no
C15 La N C21 51.2(2) no
C15 La N C25 -129.2(2) no
C26 La N C21 -33.0(2) no
C26 La N C25 146.6(2) no
C27 La N C21 -37.0(2) no
C27 La N C25 142.7(2) no
C28 La N C21 -41.26(19) no
C28 La N C25 138.4(2) no
N La C1 C2 -97.10(16) no
N La C1 C5 149.98(16) no
N La C1 C6 27.7(2) no
C2 La C1 C5 -112.9(2) no
C2 La C1 C6 124.8(3) no
C3 La C1 C2 36.87(15) no
C3 La C1 C5 -76.05(17) no
C3 La C1 C6 161.6(3) no
C4 La C1 C2 76.26(16) no
C4 La C1 C5 -36.65(15) no
C4 La C1 C6 -159.0(3) no
C5 La C1 C2 112.9(2) no
C5 La C1 C6 -122.3(3) no
C11 La C1 C2 -48.4(2) no
C11 La C1 C5 -161.37(15) no
C11 La C1 C6 76.3(3) no
C12 La C1 C2 -13.35(19) no
C12 La C1 C5 -126.27(15) no
C12 La C1 C6 111.4(2) no
C13 La C1 C2 24.0(2) no
C13 La C1 C5 -88.93(18) no
C13 La C1 C6 148.8(2) no
C14 La C1 C2 53.9(3) no
C14 La C1 C5 -59.1(3) no
C14 La C1 C6 178.6(2) no
C26 La C1 C2 136.13(16) no
C26 La C1 C5 23.21(17) no
C26 La C1 C6 -99.1(2) no
C27 La C1 C2 164.31(16) no
C27 La C1 C5 51.40(16) no
C27 La C1 C6 -70.9(2) no
C28 La C1 C2 -170.98(16) no
C28 La C1 C5 76.11(16) no
C28 La C1 C6 -46.2(2) no
N La C2 C1 79.55(15) no
N La C2 C3 -167.36(16) no
N La C2 C7 -46.4(2) no
C1 La C2 C3 113.1(2) no
C1 La C2 C7 -126.0(3) no
C3 La C2 C1 -113.1(2) no
C3 La C2 C7 120.9(3) no
C4 La C2 C1 -76.50(17) no
C4 La C2 C3 36.60(15) no
C4 La C2 C7 157.5(3) no
C5 La C2 C1 -37.03(15) no
C5 La C2 C3 76.07(17) no
C5 La C2 C7 -163.0(3) no
C11 La C2 C1 148.39(15) no
C11 La C2 C3 -98.51(17) no
C11 La C2 C7 22.4(2) no
C12 La C2 C1 169.26(15) no
C12 La C2 C3 -77.64(16) no
C12 La C2 C7 43.3(2) no
C13 La C2 C1 -162.00(15) no
C13 La C2 C3 -48.90(17) no
C13 La C2 C7 72.0(2) no
C14 La C2 C1 -153.92(15) no
C14 La C2 C3 -40.8(2) no
C14 La C2 C7 80.1(2) no
C15 La C2 C1 165.24(15) no
C15 La C2 C3 -81.7(2) no
C15 La C2 C7 39.3(3) no
C26 La C2 C1 -53.67(18) no
C26 La C2 C3 59.43(18) no
C26 La C2 C7 -179.7(2) no
C27 La C2 C1 -19.31(19) no
C27 La C2 C3 93.79(17) no
C27 La C2 C7 -145.3(2) no
C28 La C2 C1 10.30(18) no
C28 La C2 C3 123.40(16) no
C28 La C2 C7 -115.7(2) no
N La C3 C2 13.81(18) no
N La C3 C4 127.82(15) no
N La C3 C8 -107.5(2) no
C1 La C3 C2 -37.26(15) no
C1 La C3 C4 76.76(17) no
C1 La C3 C8 -158.6(3) no
C2 La C3 C4 114.0(2) no
C2 La C3 C8 -121.4(3) no
C4 La C3 C2 -114.0(2) no
C4 La C3 C8 124.6(3) no
C5 La C3 C2 -76.78(17) no
C5 La C3 C4 37.23(15) no
C5 La C3 C8 161.9(3) no
C11 La C3 C2 98.48(17) no
C11 La C3 C4 -147.51(15) no
C11 La C3 C8 -22.9(3) no
C12 La C3 C2 104.89(16) no
C12 La C3 C4 -141.09(16) no
C12 La C3 C8 -16.5(2) no
C13 La C3 C2 133.33(17) no
C13 La C3 C4 -112.66(16) no
C13 La C3 C8 12.0(2) no
C14 La C3 C2 149.78(16) no
C14 La C3 C4 -96.21(16) no
C14 La C3 C8 28.4(3) no
C15 La C3 C2 130.39(16) no
C15 La C3 C4 -115.60(17) no
C15 La C3 C8 9.0(3) no
C26 La C3 C2 -131.55(16) no
C26 La C3 C4 -17.54(17) no
C26 La C3 C8 107.1(2) no
C27 La C3 C2 -106.31(17) no
C27 La C3 C4 7.70(19) no
C27 La C3 C8 132.3(2) no
C28 La C3 C2 -75.39(18) no
C28 La C3 C4 38.6(2) no
C28 La C3 C8 163.3(2) no
N La C4 C3 -67.77(18) no
N La C4 C5 45.04(19) no
N La C4 C9 169.5(2) no
C1 La C4 C3 -76.19(17) no
C1 La C4 C5 36.62(15) no
C1 La C4 C9 161.1(3) no
C2 La C4 C3 -36.51(15) no
C2 La C4 C5 76.29(17) no
C2 La C4 C9 -159.3(3) no
C3 La C4 C5 112.8(2) no
C3 La C4 C9 -122.8(3) no
C5 La C4 C3 -112.8(2) no
C5 La C4 C9 124.4(3) no
C11 La C4 C3 49.4(2) no
C11 La C4 C5 162.18(15) no
C11 La C4 C9 -73.4(3) no
C12 La C4 C3 43.24(18) no
C12 La C4 C5 156.05(15) no
C12 La C4 C9 -79.5(2) no
C13 La C4 C3 68.11(16) no
C13 La C4 C5 -179.09(16) no
C13 La C4 C9 -54.7(2) no
C14 La C4 C3 94.59(16) no
C14 La C4 C5 -152.61(15) no
C14 La C4 C9 -28.2(2) no
C15 La C4 C3 94.98(18) no
C15 La C4 C5 -152.22(15) no
C15 La C4 C9 -27.8(3) no
C26 La C4 C3 162.80(17) no
C26 La C4 C5 -84.39(16) no
C26 La C4 C9 40.0(2) no
C27 La C4 C3 -173.51(16) no
C27 La C4 C5 -60.70(17) no
C27 La C4 C9 63.7(2) no
C28 La C4 C3 -150.47(16) no
C28 La C4 C5 -37.67(17) no
C28 La C4 C9 86.8(2) no
N La C5 C1 -31.00(17) no
N La C5 C4 -144.89(15) no
N La C5 C10 91.8(2) no
C1 La C5 C4 -113.9(2) no
C1 La C5 C10 122.8(3) no
C2 La C5 C1 37.31(15) no
C2 La C5 C4 -76.58(17) no
C2 La C5 C10 160.1(3) no
C3 La C5 C1 76.72(17) no
C3 La C5 C4 -37.17(15) no
C3 La C5 C10 -160.5(3) no
C4 La C5 C1 113.9(2) no
C4 La C5 C10 -123.3(3) no
C12 La C5 C1 79.28(19) no
C12 La C5 C4 -34.6(2) no
C12 La C5 C10 -157.93(19) no
C13 La C5 C1 115.01(16) no
C13 La C5 C4 1.12(19) no
C13 La C5 C10 -122.2(2) no
C14 La C5 C1 151.46(15) no
C14 La C5 C4 37.6(2) no
C14 La C5 C10 -85.8(2) no
C26 La C5 C1 -156.89(17) no
C26 La C5 C4 89.22(17) no
C26 La C5 C10 -34.1(2) no
C27 La C5 C1 -128.20(16) no
C27 La C5 C4 117.91(17) no
C27 La C5 C10 -5.4(2) no
C28 La C5 C1 -102.22(16) no
C28 La C5 C4 143.89(17) no
C28 La C5 C10 20.6(2) no
N La C11 C12 122.08(17) no
N La C11 C15 -124.38(16) no
N La C11 C16 0.8(2) no
C1 La C11 C12 71.6(2) no
C1 La C11 C15 -174.89(15) no
C1 La C11 C16 -49.7(3) no
C2 La C11 C12 46.74(18) no
C2 La C11 C15 160.27(15) no
C2 La C11 C16 -74.5(2) no
C3 La C11 C12 13.36(19) no
C3 La C11 C15 126.89(15) no
C3 La C11 C16 -107.9(2) no
C4 La C11 C12 -11.7(2) no
C4 La C11 C15 101.86(18) no
C4 La C11 C16 -133.0(2) no
C12 La C11 C15 113.5(2) no
C12 La C11 C16 -121.3(3) no
C13 La C11 C12 -37.27(15) no
C13 La C11 C15 76.26(17) no
C13 La C11 C16 -158.5(3) no
C14 La C11 C12 -76.76(17) no
C14 La C11 C15 36.77(15) no
C14 La C11 C16 162.0(3) no
C15 La C11 C12 -113.5(2) no
C15 La C11 C16 125.2(3) no
C26 La C11 C12 -113.27(16) no
C26 La C11 C15 0.27(18) no
C26 La C11 C16 125.5(2) no
C27 La C11 C12 -144.07(16) no
C27 La C11 C15 -30.54(17) no
C27 La C11 C16 94.6(2) no
C28 La C11 C12 -171.55(15) no
C28 La C11 C15 -58.01(17) no
C28 La C11 C16 67.2(2) no
N La C12 C11 -54.54(16) no
N La C12 C13 -167.26(16) no
N La C12 C17 68.4(2) no
C1 La C12 C11 -133.79(15) no
C1 La C12 C13 113.50(16) no
C1 La C12 C17 -10.9(2) no
C2 La C12 C11 -140.31(16) no
C2 La C12 C13 106.97(16) no
C2 La C12 C17 -17.4(2) no
C3 La C12 C11 -168.44(16) no
C3 La C12 C13 78.84(16) no
C3 La C12 C17 -45.5(2) no
C4 La C12 C11 172.21(15) no
C4 La C12 C13 59.50(17) no
C4 La C12 C17 -64.9(2) no
C5 La C12 C11 -170.33(15) no
C5 La C12 C13 76.96(19) no
C5 La C12 C17 -47.4(2) no
C11 La C12 C13 -112.7(2) no
C11 La C12 C17 122.9(3) no
C13 La C12 C11 112.7(2) no
C13 La C12 C17 -124.4(3) no
C14 La C12 C11 75.76(17) no
C14 La C12 C13 -36.96(15) no
C14 La C12 C17 -161.3(2) no
C15 La C12 C11 36.64(15) no
C15 La C12 C13 -76.08(17) no
C15 La C12 C17 159.6(2) no
C26 La C12 C11 81.57(18) no
C26 La C12 C13 -31.15(18) no
C26 La C12 C17 -155.50(19) no
C27 La C12 C11 49.5(2) no
C27 La C12 C13 -63.24(19) no
C27 La C12 C17 172.41(18) no
C28 La C12 C11 11.9(2) no
C28 La C12 C13 -100.83(17) no
C28 La C12 C17 134.81(19) no
N La C13 C12 14.54(18) no
N La C13 C14 -98.49(16) no
N La C13 C18 139.4(2) no
C1 La C13 C12 -91.04(17) no
C1 La C13 C14 155.94(15) no
C1 La C13 C18 33.9(3) no
C2 La C13 C12 -79.18(16) no
C2 La C13 C14 167.80(16) no
C2 La C13 C18 45.7(2) no
C3 La C13 C12 -100.55(16) no
C3 La C13 C14 146.42(17) no
C3 La C13 C18 24.3(2) no
C4 La C13 C12 -127.27(16) no
C4 La C13 C14 119.71(16) no
C4 La C13 C18 -2.4(2) no
C5 La C13 C12 -127.81(15) no
C5 La C13 C14 119.16(16) no
C5 La C13 C18 -2.9(3) no
C11 La C13 C12 37.23(15) no
C11 La C13 C14 -75.79(17) no
C11 La C13 C18 162.1(3) no
C12 La C13 C14 -113.0(2) no
C12 La C13 C18 124.9(3) no
C14 La C13 C12 113.0(2) no
C14 La C13 C18 -122.1(3) no
C15 La C13 C12 76.55(17) no
C15 La C13 C14 -36.48(15) no
C15 La C13 C18 -158.6(3) no
C26 La C13 C12 153.69(16) no
C26 La C13 C14 40.66(17) no
C26 La C13 C18 -81.4(2) no
C27 La C13 C12 134.41(15) no
C27 La C13 C14 21.38(19) no
C27 La C13 C18 -100.7(2) no
C28 La C13 C12 110.39(17) no
C28 La C13 C14 -2.6(2) no
C28 La C13 C18 -124.7(2) no
N La C14 C13 97.63(17) no
N La C14 C15 -16.18(18) no
N La C14 C19 -140.7(3) no
C1 La C14 C13 -49.2(3) no
C1 La C14 C15 -163.00(19) no
C1 La C14 C19 72.5(4) no
C2 La C14 C13 -16.3(2) no
C2 La C14 C15 -130.13(16) no
C2 La C14 C19 105.3(3) no
C3 La C14 C13 -35.91(18) no
C3 La C14 C15 -149.72(16) no
C3 La C14 C19 85.8(3) no
C4 La C14 C13 -66.73(17) no
C4 La C14 C15 179.46(15) no
C4 La C14 C19 54.9(3) no
C5 La C14 C13 -85.06(18) no
C5 La C14 C15 161.13(15) no
C5 La C14 C19 36.6(3) no
C11 La C14 C13 76.88(17) no
C11 La C14 C15 -36.93(15) no
C11 La C14 C19 -161.4(3) no
C12 La C14 C13 37.18(15) no
C12 La C14 C15 -76.63(17) no
C12 La C14 C19 158.9(3) no
C13 La C14 C15 -113.8(2) no
C13 La C14 C19 121.7(4) no
C15 La C14 C13 113.8(2) no
C15 La C14 C19 -124.5(4) no
C26 La C14 C13 -137.68(18) no
C26 La C14 C15 108.52(17) no
C26 La C14 C19 -16.0(3) no
C27 La C14 C13 -161.13(17) no
C27 La C14 C15 85.06(17) no
C27 La C14 C19 -39.5(3) no
C28 La C14 C13 178.06(16) no
C28 La C14 C15 64.25(17) no
C28 La C14 C19 -60.3(3) no
N La C15 C11 52.52(16) no
N La C15 C14 165.85(16) no
N La C15 C20 -71.2(2) no
C2 La C15 C11 -31.5(2) no
C2 La C15 C14 81.8(2) no
C2 La C15 C20 -155.3(2) no
C3 La C15 C11 -72.60(18) no
C3 La C15 C14 40.7(2) no
C3 La C15 C20 163.7(2) no
C4 La C15 C11 -114.10(17) no
C4 La C15 C14 -0.8(2) no
C4 La C15 C20 122.2(2) no
C11 La C15 C14 113.3(2) no
C11 La C15 C20 -123.7(3) no
C12 La C15 C11 -36.94(15) no
C12 La C15 C14 76.39(17) no
C12 La C15 C20 -160.7(3) no
C13 La C15 C11 -76.59(17) no
C13 La C15 C14 36.75(15) no
C13 La C15 C20 159.7(3) no
C14 La C15 C11 -113.3(2) no
C14 La C15 C20 122.9(3) no
C26 La C15 C11 -179.75(16) no
C26 La C15 C14 -66.42(17) no
C26 La C15 C20 56.5(2) no
C27 La C15 C11 152.14(16) no
C27 La C15 C14 -94.53(17) no
C27 La C15 C20 28.4(2) no
C28 La C15 C11 126.63(16) no
C28 La C15 C14 -120.04(16) no
C28 La C15 C20 2.9(2) no
N La C26 C27 -8.3(2) no
C1 La C26 C27 81.23(18) no
C2 La C26 C27 105.05(18) no
C3 La C26 C27 130.66(17) no
C4 La C26 C27 122.11(18) no
C5 La C26 C27 92.50(18) no
C11 La C26 C27 -95.74(18) no
C12 La C26 C27 -127.17(17) no
C13 La C26 C27 -141.76(17) no
C14 La C26 C27 -122.73(18) no
C15 La C26 C27 -95.61(18) no
C28 La C26 C27 1.49(16) no
N La C27 C26 173.34(16) no
N La C27 C28 -9.42(19) no
C1 La C27 C26 -104.25(17) no
C1 La C27 C28 72.98(19) no
C2 La C27 C26 -94.90(18) no
C2 La C27 C28 82.3(2) no
C3 La C27 C26 -60.01(19) no
C3 La C27 C28 117.23(18) no
C4 La C27 C26 -56.29(18) no
C4 La C27 C28 120.95(19) no
C5 La C27 C26 -81.68(17) no
C5 La C27 C28 95.56(19) no
C11 La C27 C26 96.69(18) no
C11 La C27 C28 -86.07(19) no
C12 La C27 C26 73.1(2) no
C12 La C27 C28 -109.65(19) no
C13 La C27 C26 43.95(19) no
C13 La C27 C28 -138.81(18) no
C14 La C27 C26 54.06(18) no
C14 La C27 C28 -128.70(19) no
C15 La C27 C26 82.56(17) no
C15 La C27 C28 -100.20(19) no
C26 La C27 C28 177.2(3) no
C28 La C27 C26 -177.2(3) no
N La C28 C27 170.3(2) no
N La C28 C29 -9.3(3) no
C1 La C28 C27 -108.80(19) no
C1 La C28 C29 71.5(3) no
C2 La C28 C27 -113.79(19) no
C2 La C28 C29 66.6(3) no
C3 La C28 C27 -81.6(2) no
C3 La C28 C29 98.7(3) no
C4 La C28 C27 -63.3(2) no
C4 La C28 C29 117.1(3) no
C5 La C28 C27 -80.59(19) no
C5 La C28 C29 99.8(3) no
C11 La C28 C27 104.01(19) no
C11 La C28 C29 -75.7(3) no
C12 La C28 C27 98.0(2) no
C12 La C28 C29 -81.7(4) no
C13 La C28 C27 55.7(2) no
C13 La C28 C29 -124.0(3) no
C14 La C28 C27 54.4(2) no
C14 La C28 C29 -125.3(3) no
C15 La C28 C27 79.94(19) no
C15 La C28 C29 -99.7(3) no
C26 La C28 C27 -1.61(17) no
C26 La C28 C29 178.7(4) no
C27 La C28 C29 -179.7(5) no
C28 La C26 H26' 117(2) no
C4 La C26 H26' -123(2) no
C5 La C26 H26 -24.0(18) no
C5 La C26 H26' -152(2) no
C11 La C26 H26 147.8(18) no
C11 La C26 H26' 19(2) no
C12 La C26 H26 116.4(18) no
N La C26 H26 -124.8(18) no
N La C26 H26' 107(2) no
C1 La C26 H26 -35.2(18) no
C1 La C26 H26' -164(2) no
C2 La C26 H26 -11.4(18) no
C2 La C26 H26' -140(2) no
C3 La C26 H26 14.2(18) no
C3 La C26 H26' -114(2) no
C4 La C26 H26 5.7(18) no
C28 La C26 H26 -115.0(18) no
C13 La C26 H26' -27(2) no
C14 La C26 H26 120.8(18) no
C14 La C26 H26' -8(2) no
C15 La C26 H26 147.9(18) no
C15 La C26 H26' 19(2) no
C12 La C26 H26' -12(2) no
C13 La C26 H26 101.8(18) no
C27 La C26 H26' 115(2) no
C27 La C26 H26 -116.5(18) no
C21 N C25 C24 -0.1(4) no
La N C25 C24 -179.8(2) no
C25 N C21 C22 -0.3(4) no
La N C21 C22 179.4(2) no
La N C25 H25 0(2) no
C25 N C21 H21 -179(2) no
C21 N C25 H25 -180(2) no
La N C21 H21 1(2) no
C5 C1 C2 La 69.69(19) no
La C1 C2 C7 122.6(3) no
La C1 C2 C3 -69.76(19) no
La C1 C5 C10 -117.0(3) no
C5 C1 C2 C3 -0.1(3) no
C5 C1 C2 C7 -167.8(3) no
C6 C1 C2 La -115.2(3) no
C6 C1 C2 C3 175.0(3) no
C6 C1 C2 C7 7.3(5) no
La C1 C5 C4 68.74(19) no
C2 C1 C5 C10 173.5(3) no
C2 C1 C5 La -69.49(19) no
C2 C1 C5 C4 -0.8(3) no
C6 C1 C5 C10 -1.7(4) no
C6 C1 C5 La 115.3(3) no
C6 C1 C5 C4 -176.0(3) no
La C2 C3 C8 123.6(3) no
La C2 C3 C4 -68.35(19) no
C1 C2 C3 C8 -167.1(3) no
C1 C2 C3 La 69.22(19) no
C1 C2 C3 C4 0.9(3) no
C7 C2 C3 C8 1.2(4) no
C7 C2 C3 La -122.4(3) no
C7 C2 C3 C4 169.2(2) no
La C3 C4 C5 -69.68(19) no
C8 C3 C4 C9 -7.5(5) no
La C3 C4 C9 116.5(3) no
C2 C3 C4 La 68.34(19) no
C2 C3 C4 C5 -1.3(3) no
C2 C3 C4 C9 -175.1(3) no
C8 C3 C4 La -124.0(3) no
C8 C3 C4 C5 166.3(3) no
La C4 C5 C10 117.2(3) no
La C4 C5 C1 -68.63(19) no
C9 C4 C5 C10 0.8(5) no
C3 C4 C5 C10 -172.9(3) no
C3 C4 C5 La 69.92(19) no
C3 C4 C5 C1 1.3(3) no
C9 C4 C5 La -116.4(3) no
C9 C4 C5 C1 175.0(3) no
La C11 C15 C14 -69.2(2) no
C16 C11 C12 C17 6.1(4) no
La C11 C12 C13 70.6(2) no
La C11 C12 C17 -113.9(3) no
C15 C11 C12 La -69.5(2) no
C15 C11 C12 C13 1.0(3) no
C15 C11 C12 C17 176.6(3) no
C16 C11 C12 La 119.9(3) no
C16 C11 C12 C13 -169.5(3) no
C16 C11 C15 C14 169.3(3) no
C16 C11 C15 C20 -7.2(5) no
La C11 C15 C20 114.3(3) no
C12 C11 C15 La 68.3(2) no
C12 C11 C15 C14 -0.9(3) no
C12 C11 C15 C20 -177.4(3) no
C16 C11 C15 La -121.5(3) no
C17 C12 C13 C18 -5.8(5) no
C17 C12 C13 C14 -176.2(3) no
La C12 C13 C14 70.0(2) no
La C12 C13 C18 -119.5(3) no
C11 C12 C13 La -70.8(2) no
C11 C12 C13 C14 -0.8(3) no
C11 C12 C13 C18 169.7(3) no
C17 C12 C13 La 113.8(3) no
La C13 C14 C19 -122.2(3) no
La C13 C14 C15 69.0(2) no
C12 C13 C14 C19 169.1(3) no
C12 C13 C14 La -68.8(2) no
C12 C13 C14 C15 0.2(3) no
C18 C13 C14 C19 -1.8(5) no
C18 C13 C14 La 120.4(3) no
C18 C13 C14 C15 -170.6(3) no
La C14 C15 C11 68.7(2) no
C19 C14 C15 C20 8.4(5) no
La C14 C15 C20 -114.7(3) no
C13 C14 C15 La -68.3(2) no
C13 C14 C15 C11 0.4(3) no
C13 C14 C15 C20 177.0(3) no
C19 C14 C15 La 123.1(3) no
C19 C14 C15 C11 -168.2(3) no
N C21 C22 C23 0.3(5) no
C21 C22 C23 C24 0.1(4) no
C22 C23 C24 C25 -0.4(5) no
C23 C24 C25 N 0.5(5) no
La C27 C28 C29 179.7(4) no
C27 C28 C29 C30 -76.7(5) no
La C28 C29 C30 102.7(4) no
La C28 C29 C34 -76.3(4) no
C27 C28 C29 C34 104.3(5) no
C34 C29 C30 C31 -2.0(5) no
C28 C29 C30 C31 178.9(3) no
C28 C29 C34 C33 -179.2(3) no
C30 C29 C34 C33 1.8(5) no
C29 C30 C31 C32 1.2(5) no
C30 C31 C32 C33 0.0(6) no
C31 C32 C33 C34 -0.2(6) no
C32 C33 C34 C29 -0.7(5) no
